data_7130120
loop_
_publ_author_name
'Kocsi, Daniel'
'Orthaber, Andreas'
'Borbas, Eszter'

_publ_section_title
;
 Tuning the photophysical properties of luminescent lanthanide complexes
 through regioselective antenna fluorination
;
_journal_name_full 'Chemical Communications'
_journal_paper_doi 10.1039/D2CC01229D
_journal_year 2022
_chemical_formula_moiety 'C9 H7 F N2 O'
_chemical_formula_sum 'C9 H7 F N2 O'
_chemical_formula_weight 178.17
_space_group_crystal_system monoclinic
_space_group_IT_number 14
_space_group_name_Hall '-P 2ybc'
_space_group_name_H-M_alt 'P 1 21/c 1'
_atom_sites_solution_hydrogens mixed
_atom_sites_solution_primary dual
_audit_creation_date 2022-02-22
_audit_creation_method
;
Olex2 1.5
(compiled 2021.12.09 svn.r5202d8cf for OlexSys, GUI svn.r6439)
;
_audit_update_record
;
2022-02-27 deposited with the CCDC.	2022-05-17 downloaded from the CCDC.
;
_cell_angle_alpha 90
_cell_angle_beta 91.160(3)
_cell_angle_gamma 90
_cell_formula_units_Z 4
_cell_length_a 5.2349(8)
_cell_length_b 8.1302(13)
_cell_length_c 18.418(3)
_cell_measurement_reflns_used 3582
_cell_measurement_temperature 180
_cell_measurement_theta_max 28.11
_cell_measurement_theta_min 2.74
_cell_volume 783.7(2)
_computing_cell_refinement 'SAINT v8.34A (Bruker, 2013)'
_computing_data_reduction 'SAINT v8.34A (Bruker, 2013)'
_computing_molecular_graphics 'Olex2 1.5 (Dolomanov et al., 2009)'
_computing_publication_material 'Olex2 1.5 (Dolomanov et al., 2009)'
_computing_structure_refinement 'XL  (Sheldrick, 2008)'
_computing_structure_solution 'SHELXT 2014/4 (Sheldrick, 2014)'
_diffrn_ambient_temperature 180
_diffrn_measured_fraction_theta_full 0.999
_diffrn_measured_fraction_theta_max 0.997
_diffrn_measurement_device_type 'Bruker APEX-II CCD'
_diffrn_measurement_method '\f and \w scans'
_diffrn_radiation_type MoK\a
_diffrn_radiation_wavelength 0.71073
_diffrn_reflns_av_R_equivalents 0.0264
_diffrn_reflns_av_unetI/netI 0.0171
_diffrn_reflns_Laue_measured_fraction_full 0.999
_diffrn_reflns_Laue_measured_fraction_max 0.997
_diffrn_reflns_limit_h_max 7
_diffrn_reflns_limit_h_min -7
_diffrn_reflns_limit_k_max 11
_diffrn_reflns_limit_k_min -11
_diffrn_reflns_limit_l_max 24
_diffrn_reflns_limit_l_min -25
_diffrn_reflns_number 13765
_diffrn_reflns_point_group_measured_fraction_full 0.999
_diffrn_reflns_point_group_measured_fraction_max 0.997
_diffrn_reflns_theta_full 25.242
_diffrn_reflns_theta_max 28.917
_diffrn_reflns_theta_min 2.212
_diffrn_source_current 0.6
_diffrn_source_power 0.03
_diffrn_source_voltage 50.0
_diffrn_standards_number 0
_exptl_absorpt_coefficient_mu 0.118
_exptl_absorpt_correction_T_max 0.7458
_exptl_absorpt_correction_T_min 0.6767
_exptl_absorpt_correction_type multi-scan
_exptl_absorpt_process_details
;
SADABS-2014/5 (Bruker,2014/5) was used for absorption correction.
wR2(int) was 0.1558 before and 0.0387 after correction.
The Ratio of minimum to maximum transmission is 0.9073.
The \l/2 correction factor is 0.00150.
;
_exptl_crystal_colour 'clear colourless'
_exptl_crystal_colour_lustre clear
_exptl_crystal_colour_primary colourless
_exptl_crystal_density_diffrn 1.510
_exptl_crystal_description block
_exptl_crystal_F_000 368
_exptl_crystal_size_max 0.12
_exptl_crystal_size_mid 0.12
_exptl_crystal_size_min 0.1
_refine_diff_density_max 0.315
_refine_diff_density_min -0.211
_refine_diff_density_rms 0.049
_refine_ls_extinction_method none
_refine_ls_goodness_of_fit_ref 1.066
_refine_ls_hydrogen_treatment mixed
_refine_ls_matrix_type full
_refine_ls_number_parameters 125
_refine_ls_number_reflns 2051
_refine_ls_number_restraints 0
_refine_ls_restrained_S_all 1.066
_refine_ls_R_factor_all 0.0606
_refine_ls_R_factor_gt 0.0444
_refine_ls_shift/su_max 0.000
_refine_ls_shift/su_mean 0.000
_refine_ls_structure_factor_coef Fsqd
_refine_ls_weighting_details 'w=1/[\s^2^(Fo^2^)+(0.0626P)^2^+0.3863P] where P=(Fo^2^+2Fc^2^)/3'
_refine_ls_weighting_scheme calc
_refine_ls_wR_factor_gt 0.1270
_refine_ls_wR_factor_ref 0.1385
_reflns_Friedel_coverage 0.000
_reflns_number_gt 1564
_reflns_number_total 2051
_reflns_threshold_expression 'I > 2\s(I)'
_cod_data_source_file d2cc01229d2.cif
_cod_data_source_block ao_keb_dk_30e_1_0m
_cod_database_code 7130120
_shelx_shelxl_version_number 2018/3
_shelx_space_group_comment
;
The symmetry employed for this shelxl refinement is uniquely defined
by the following loop, which should always be used as a source of
symmetry information in preference to the above space-group names.
They are only intended as comments.
;
_shelx_estimated_absorpt_t_max 0.988
_shelx_estimated_absorpt_t_min 0.986
_olex2_refinement_description
;
1. Fixed Uiso
 At 1.2 times of:
  All C(H) groups, All C(H,H) groups, All N(H) groups
2.a Aromatic/amide H refined with riding coordinates:
 N1(H1), C8(H8), C6(H6), C5(H5), C4(H4)
;
_olex2_submission_special_instructions 'No special instructions were received'

loop_
_space_group_symop_operation_xyz
'x, y, z'
'-x, y+1/2, -z+1/2'
'-x, -y, -z'
'x, -y-1/2, z-1/2'

loop_
_atom_site_label
_atom_site_type_symbol
_atom_site_fract_x
_atom_site_fract_y
_atom_site_fract_z
_atom_site_U_iso_or_equiv
_atom_site_adp_type
_atom_site_occupancy
_atom_site_site_symmetry_order
_atom_site_calc_flag
_atom_site_refinement_flags_posn
_atom_site_refinement_flags_adp
_atom_site_refinement_flags_occupancy
_atom_site_disorder_assembly
_atom_site_disorder_group
F1 F 0.6520(2) 0.20615(14) 0.44877(6) 0.0438(3) Uani 1 1 d . . . . .
O1 O 0.2333(2) 0.40626(15) 0.44394(6) 0.0334(3) Uani 1 1 d . . . . .
N1 N 0.1712(2) 0.36459(16) 0.56462(6) 0.0258(3) Uani 1 1 d . . . . .
H1 H 0.035320 0.428212 0.561973 0.031 Uiso 1 1 calc R U . . .
N2 N 0.0197(3) 0.3078(2) 0.82099(8) 0.0350(4) Uani 1 1 d . . . . .
C9 C 0.2355(3) 0.29785(18) 0.63198(8) 0.0237(3) Uani 1 1 d . . . . .
C10 C 0.4513(3) 0.19454(18) 0.63754(8) 0.0253(3) Uani 1 1 d . . . . .
C8 C 0.0877(3) 0.33376(19) 0.69236(8) 0.0257(3) Uani 1 1 d . . . . .
H8 H -0.058375 0.402418 0.687262 0.031 Uiso 1 1 calc R U . . .
C7 C 0.1554(3) 0.26853(19) 0.76009(8) 0.0266(3) Uani 1 1 d . . . . .
C2 C 0.3016(3) 0.33940(19) 0.50238(8) 0.0270(3) Uani 1 1 d . . . . .
C6 C 0.3751(3) 0.1672(2) 0.76648(8) 0.0297(4) Uani 1 1 d . . . . .
H6 H 0.424241 0.123699 0.812553 0.036 Uiso 1 1 calc R U . . .
C5 C 0.5170(3) 0.1315(2) 0.70690(9) 0.0295(3) Uani 1 1 d . . . . .
H5 H 0.662885 0.062711 0.712314 0.035 Uiso 1 1 calc R U . . .
C3 C 0.5198(3) 0.2320(2) 0.51023(9) 0.0301(4) Uani 1 1 d . . . . .
C4 C 0.5924(3) 0.16208(19) 0.57372(9) 0.0294(3) Uani 1 1 d . . . . .
H4 H 0.736927 0.091467 0.575913 0.035 Uiso 1 1 calc R U . . .
H2A H 0.056(4) 0.247(2) 0.8604(11) 0.035 Uiso 1 1 d . U . . .
H2B H -0.139(4) 0.350(3) 0.8130(12) 0.048(6) Uiso 1 1 d . . . . .

loop_
_atom_site_aniso_label
_atom_site_aniso_U_11
_atom_site_aniso_U_22
_atom_site_aniso_U_33
_atom_site_aniso_U_23
_atom_site_aniso_U_13
_atom_site_aniso_U_12
F1 0.0507(6) 0.0499(7) 0.0313(5) -0.0023(4) 0.0177(5) 0.0064(5)
O1 0.0429(7) 0.0392(7) 0.0181(5) 0.0005(4) 0.0007(4) 0.0017(5)
N1 0.0281(6) 0.0304(7) 0.0189(6) 0.0006(5) -0.0004(5) 0.0030(5)
N2 0.0387(8) 0.0470(9) 0.0192(6) 0.0052(6) 0.0031(5) 0.0014(7)
C9 0.0272(7) 0.0252(7) 0.0186(6) 0.0003(5) -0.0021(5) -0.0041(5)
C10 0.0266(7) 0.0243(7) 0.0251(7) 0.0001(6) -0.0002(6) -0.0026(6)
C8 0.0267(7) 0.0294(8) 0.0211(7) 0.0003(6) -0.0002(5) 0.0001(6)
C7 0.0278(7) 0.0295(8) 0.0223(7) 0.0009(6) -0.0008(5) -0.0063(6)
C2 0.0324(8) 0.0282(8) 0.0205(7) -0.0025(5) 0.0007(6) -0.0052(6)
C6 0.0332(8) 0.0313(8) 0.0245(7) 0.0075(6) -0.0037(6) -0.0037(6)
C5 0.0285(7) 0.0277(8) 0.0322(8) 0.0055(6) -0.0023(6) -0.0001(6)
C3 0.0326(8) 0.0320(8) 0.0261(7) -0.0046(6) 0.0074(6) -0.0031(6)
C4 0.0289(8) 0.0268(8) 0.0327(8) -0.0020(6) 0.0039(6) 0.0011(6)

loop_
_atom_type_symbol
_atom_type_description
_atom_type_scat_dispersion_real
_atom_type_scat_dispersion_imag
_atom_type_scat_source
C C 0.0033 0.0016 'International Tables Vol C Tables 4.2.6.8 and 6.1.1.4'
H H 0.0000 0.0000 'International Tables Vol C Tables 4.2.6.8 and 6.1.1.4'
F F 0.0171 0.0103 'International Tables Vol C Tables 4.2.6.8 and 6.1.1.4'
N N 0.0061 0.0033 'International Tables Vol C Tables 4.2.6.8 and 6.1.1.4'
O O 0.0106 0.0060 'International Tables Vol C Tables 4.2.6.8 and 6.1.1.4'

loop_
_geom_angle_atom_site_label_1
_geom_angle_atom_site_label_2
_geom_angle_atom_site_label_3
_geom_angle
_geom_angle_site_symmetry_1
_geom_angle_site_symmetry_3
_geom_angle_publ_flag
C9 N1 H1 117.4 . . ?
C2 N1 H1 117.4 . . ?
C2 N1 C9 125.21(13) . . ?
C7 N2 H2A 115.3(13) . . ?
C7 N2 H2B 116.2(14) . . ?
H2A N2 H2B 121.2(19) . . ?
N1 C9 C10 118.48(13) . . ?
N1 C9 C8 120.05(14) . . ?
C8 C9 C10 121.47(13) . . ?
C9 C10 C5 117.51(14) . . ?
C9 C10 C4 118.57(14) . . ?
C5 C10 C4 123.91(14) . . ?
C9 C8 H8 120.1 . . ?
C7 C8 C9 119.83(14) . . ?
C7 C8 H8 120.1 . . ?
N2 C7 C8 120.96(15) . . ?
N2 C7 C6 119.87(14) . . ?
C8 C7 C6 119.09(14) . . ?
O1 C2 N1 121.30(15) . . ?
O1 C2 C3 124.12(14) . . ?
N1 C2 C3 114.59(13) . . ?
C7 C6 H6 119.7 . . ?
C5 C6 C7 120.62(14) . . ?
C5 C6 H6 119.7 . . ?
C10 C5 H5 119.3 . . ?
C6 C5 C10 121.45(15) . . ?
C6 C5 H5 119.3 . . ?
F1 C3 C2 115.29(14) . . ?
C4 C3 F1 121.27(15) . . ?
C4 C3 C2 123.44(14) . . ?
C10 C4 H4 120.1 . . ?
C3 C4 C10 119.70(15) . . ?
C3 C4 H4 120.1 . . ?

loop_
_geom_bond_atom_site_label_1
_geom_bond_atom_site_label_2
_geom_bond_distance
_geom_bond_site_symmetry_2
_geom_bond_publ_flag
F1 C3 1.3553(18) . ?
O1 C2 1.2515(19) . ?
N1 H1 0.8800 . ?
N1 C9 1.3892(18) . ?
N1 C2 1.3616(19) . ?
N2 C7 1.377(2) . ?
N2 H2A 0.90(2) . ?
N2 H2B 0.91(2) . ?
C9 C10 1.410(2) . ?
C9 C8 1.398(2) . ?
C10 C5 1.412(2) . ?
C10 C4 1.425(2) . ?
C8 H8 0.9500 . ?
C8 C7 1.394(2) . ?
C7 C6 1.418(2) . ?
C2 C3 1.443(2) . ?
C6 H6 0.9500 . ?
C6 C5 1.369(2) . ?
C5 H5 0.9500 . ?
C3 C4 1.348(2) . ?
C4 H4 0.9500 . ?

loop_
_geom_torsion_atom_site_label_1
_geom_torsion_atom_site_label_2
_geom_torsion_atom_site_label_3
_geom_torsion_atom_site_label_4
_geom_torsion
_geom_torsion_site_symmetry_1
_geom_torsion_site_symmetry_2
_geom_torsion_site_symmetry_3
_geom_torsion_site_symmetry_4
_geom_torsion_publ_flag
F1 C3 C4 C10 178.84(14) . . . . ?
O1 C2 C3 F1 0.0(2) . . . . ?
O1 C2 C3 C4 179.36(16) . . . . ?
N1 C9 C10 C5 178.42(13) . . . . ?
N1 C9 C10 C4 -0.5(2) . . . . ?
N1 C9 C8 C7 -179.01(13) . . . . ?
N1 C2 C3 F1 -179.80(13) . . . . ?
N1 C2 C3 C4 -0.4(2) . . . . ?
N2 C7 C6 C5 -177.80(15) . . . . ?
C9 N1 C2 O1 -178.87(14) . . . . ?
C9 N1 C2 C3 0.9(2) . . . . ?
C9 C10 C5 C6 0.8(2) . . . . ?
C9 C10 C4 C3 1.0(2) . . . . ?
C9 C8 C7 N2 177.10(14) . . . . ?
C9 C8 C7 C6 0.4(2) . . . . ?
C10 C9 C8 C7 0.9(2) . . . . ?
C8 C9 C10 C5 -1.5(2) . . . . ?
C8 C9 C10 C4 179.54(14) . . . . ?
C8 C7 C6 C5 -1.0(2) . . . . ?
C7 C6 C5 C10 0.4(2) . . . . ?
C2 N1 C9 C10 -0.4(2) . . . . ?
C2 N1 C9 C8 179.47(14) . . . . ?
C2 C3 C4 C10 -0.5(3) . . . . ?
C5 C10 C4 C3 -177.89(15) . . . . ?
C4 C10 C5 C6 179.73(15) . . . . ?
